data_7206064
loop_
_publ_author_name
'Lin, Joseph C. Y.'
'Huang, Chao-June'
'Lee, Yi-Ting'
'Lee, Kwang-Ming'
'Lin, Ivan J. B.'

_publ_section_title
;
 Carboxylic acid functionalized imidazolium salts: sequential formation
 of ionic, zwitterionic, acid-zwitterionic and lithium
 salt-zwitterionic liquid crystals
;
_journal_issue 22
_journal_name_full 'Journal of Materials Chemistry'
_journal_page_first 8110
_journal_paper_doi 10.1039/c1jm10580a
_journal_volume 21
_journal_year 2011
_chemical_formula_sum 'C15 H30 N2 O4'
_chemical_formula_weight 302.41
_chemical_name_systematic
;
?
;
_space_group_IT_number 15
_symmetry_cell_setting monoclinic
_symmetry_space_group_name_Hall '-C 2yc'
_symmetry_space_group_name_H-M 'C 1 2/c 1'
_atom_sites_solution_hydrogens geom
_atom_sites_solution_primary direct
_atom_sites_solution_secondary difmap
_audit_creation_method SHELXL-97
_cell_angle_alpha 90.00
_cell_angle_beta 98.583(2)
_cell_angle_gamma 90.00
_cell_formula_units_Z 8
_cell_length_a 45.265(4)
_cell_length_b 8.3038(8)
_cell_length_c 9.1833(9)
_cell_measurement_reflns_used 5159
_cell_measurement_temperature 100(2)
_cell_measurement_theta_max 25.04
_cell_measurement_theta_min 2.49
_cell_volume 3413.1(6)
_computing_cell_refinement 'Bruker SMART'
_computing_data_collection 'Bruker SMART'
_computing_data_reduction 'Bruker SAINT'
_computing_molecular_graphics 'Bruker SHELXTL'
_computing_publication_material 'Bruker SHELXTL'
_computing_structure_refinement 'SHELXL-97 (Sheldrick, 1997)'
_computing_structure_solution 'SHELXS-97 (Sheldrick, 1990)'
_diffrn_ambient_temperature 100(2)
_diffrn_measured_fraction_theta_full 0.999
_diffrn_measured_fraction_theta_max 0.999
_diffrn_measurement_device_type 'CCD area detector'
_diffrn_measurement_method 'phi and omega scans'
_diffrn_radiation_monochromator graphite
_diffrn_radiation_source 'fine-focus sealed tube'
_diffrn_radiation_type MoK\a
_diffrn_radiation_wavelength 0.71073
_diffrn_reflns_av_R_equivalents 0.0663
_diffrn_reflns_av_sigmaI/netI 0.0400
_diffrn_reflns_limit_h_max 45
_diffrn_reflns_limit_h_min -53
_diffrn_reflns_limit_k_max 9
_diffrn_reflns_limit_k_min -9
_diffrn_reflns_limit_l_max 10
_diffrn_reflns_limit_l_min -10
_diffrn_reflns_number 9472
_diffrn_reflns_theta_full 25.05
_diffrn_reflns_theta_max 25.05
_diffrn_reflns_theta_min 0.91
_exptl_absorpt_coefficient_mu 0.084
_exptl_absorpt_correction_T_max 0.91932
_exptl_absorpt_correction_T_min 0.56076
_exptl_absorpt_correction_type empirical
_exptl_crystal_colour Colorless
_exptl_crystal_density_diffrn 1.177
_exptl_crystal_density_meas ?
_exptl_crystal_density_method 'not measured'
_exptl_crystal_description Columnar
_exptl_crystal_F_000 1328
_exptl_crystal_size_max 0.60
_exptl_crystal_size_mid 0.40
_exptl_crystal_size_min 0.20
_refine_diff_density_max 0.409
_refine_diff_density_min -0.393
_refine_diff_density_rms 0.149
_refine_ls_extinction_method none
_refine_ls_goodness_of_fit_ref 1.144
_refine_ls_hydrogen_treatment constr
_refine_ls_matrix_type full
_refine_ls_number_parameters 190
_refine_ls_number_reflns 3016
_refine_ls_number_restraints 0
_refine_ls_restrained_S_all 1.144
_refine_ls_R_factor_all 0.0509
_refine_ls_R_factor_gt 0.0433
_refine_ls_shift/su_max 0.000
_refine_ls_shift/su_mean 0.000
_refine_ls_structure_factor_coef Fsqd
_refine_ls_weighting_details 'calc w=1/[\s^2^(Fo^2^)+(0.0657P)^2^+1.8004P] where P=(Fo^2^+2Fc^2^)/3'
_refine_ls_weighting_scheme calc
_refine_ls_wR_factor_gt 0.1177
_refine_ls_wR_factor_ref 0.1305
_reflns_number_gt 2644
_reflns_number_total 3016
_reflns_threshold_expression >2sigma(I)
_cod_data_source_file c1jm10580a.txt
_cod_data_source_block ap56m
_cod_depositor_comments
;
The following automatic conversions were performed:
'_symmetry_cell_setting' value 'Monoclinic' changed to 'monoclinic'
according to '/home/saulius/struct/CIF-dictionaries/cif_core.dic'
dictionary named 'cif_core.dic' version 2.4.1 from 2010-06-29.

Automatic conversion script
Id: cif_fix_enum 1555 2011-01-17 13:19:09Z saulius 

The following automatic conversions were performed:

'_exptl_crystal_density_meas' value 'not measured' was changed to '?'
- the value is perceived as not measured.

Automatic conversion script
Id: cif_fix_values 3008 2015-01-20 13:52:24Z robertas 
;
_cod_original_sg_symbol_H-M C2/c
_cod_database_code 7206064

loop_
_symmetry_equiv_pos_as_xyz
'x, y, z'
'-x, y, -z+1/2'
'x+1/2, y+1/2, z'
'-x+1/2, y+1/2, -z+1/2'
'-x, -y, -z'
'x, -y, z-1/2'
'-x+1/2, -y+1/2, -z'
'x+1/2, -y+1/2, z-1/2'

loop_
_atom_site_label
_atom_site_type_symbol
_atom_site_fract_x
_atom_site_fract_y
_atom_site_fract_z
_atom_site_U_iso_or_equiv
_atom_site_adp_type
_atom_site_occupancy
_atom_site_symmetry_multiplicity
_atom_site_calc_flag
_atom_site_refinement_flags
_atom_site_disorder_assembly
_atom_site_disorder_group
O1 O 0.23158(2) 0.66383(13) 0.19828(12) 0.0203(3) Uani 1 1 d . . .
O2 O 0.27930(2) 0.71850(14) 0.18304(12) 0.0214(3) Uani 1 1 d . . .
O3 O 0.32771(3) 1.08037(14) 0.36914(12) 0.0245(3) Uani 1 1 d . . .
H3B H 0.3312 1.0022 0.3002 0.029 Uiso 1 1 d . . .
H3C H 0.3073 1.0812 0.3483 0.029 Uiso 1 1 d . . .
O4 O 0.33571(3) 0.83558(15) 0.16780(12) 0.0252(3) Uani 1 1 d . . .
H4C H 0.3174 0.7908 0.1663 0.030 Uiso 1 1 d . . .
H4D H 0.3363 0.8714 0.0746 0.030 Uiso 1 1 d . . .
N1 N 0.28500(3) 0.44449(15) 0.01730(13) 0.0153(3) Uani 1 1 d . . .
N2 N 0.32656(3) 0.45646(15) -0.07020(13) 0.0149(3) Uani 1 1 d . . .
C1 C 0.30002(3) 0.30301(18) 0.05510(16) 0.0164(3) Uani 1 1 d . . .
H1A H 0.2934 0.2167 0.1098 0.020 Uiso 1 1 calc R . .
C2 C 0.32590(3) 0.30988(18) 0.00011(16) 0.0163(3) Uani 1 1 d . . .
H2A H 0.3409 0.2290 0.0081 0.020 Uiso 1 1 calc R . .
C3 C 0.30143(3) 0.53487(19) -0.05883(16) 0.0155(3) Uani 1 1 d . . .
H3A H 0.2961 0.6383 -0.0985 0.019 Uiso 1 1 calc R . .
C4 C 0.25570(3) 0.48848(19) 0.05505(17) 0.0173(4) Uani 1 1 d . . .
H4A H 0.2477 0.3959 0.1049 0.021 Uiso 1 1 calc R . .
H4B H 0.2419 0.5093 -0.0371 0.021 Uiso 1 1 calc R . .
C5 C 0.25619(3) 0.63712(18) 0.15507(16) 0.0154(3) Uani 1 1 d . . .
C6 C 0.35128(3) 0.5164(2) -0.14207(17) 0.0182(4) Uani 1 1 d . . .
H6A H 0.3452 0.6184 -0.1938 0.022 Uiso 1 1 calc R . .
H6B H 0.3557 0.4371 -0.2163 0.022 Uiso 1 1 calc R . .
C7 C 0.37921(3) 0.54491(19) -0.03100(17) 0.0185(4) Uani 1 1 d . . .
H7A H 0.3846 0.4444 0.0247 0.022 Uiso 1 1 calc R . .
H7B H 0.3751 0.6288 0.0399 0.022 Uiso 1 1 calc R . .
C8 C 0.40543(3) 0.5981(2) -0.10639(17) 0.0196(4) Uani 1 1 d . . .
H8A H 0.4100 0.5122 -0.1745 0.024 Uiso 1 1 calc R . .
H8B H 0.3996 0.6957 -0.1657 0.024 Uiso 1 1 calc R . .
C9 C 0.43342(3) 0.6342(2) 0.00245(18) 0.0210(4) Uani 1 1 d . . .
H9A H 0.4390 0.5369 0.0624 0.025 Uiso 1 1 calc R . .
H9B H 0.4289 0.7207 0.0699 0.025 Uiso 1 1 calc R . .
C10 C 0.45993(3) 0.6860(2) -0.07128(17) 0.0211(4) Uani 1 1 d . . .
H10A H 0.4645 0.5992 -0.1383 0.025 Uiso 1 1 calc R . .
H10B H 0.4542 0.7829 -0.1319 0.025 Uiso 1 1 calc R . .
C11 C 0.48798(3) 0.7236(2) 0.03686(17) 0.0218(4) Uani 1 1 d . . .
H11A H 0.4833 0.8094 0.1048 0.026 Uiso 1 1 calc R . .
H11B H 0.4939 0.6263 0.0964 0.026 Uiso 1 1 calc R . .
C12 C 0.51415(3) 0.7774(2) -0.03752(17) 0.0217(4) Uani 1 1 d . . .
H12A H 0.5081 0.8740 -0.0978 0.026 Uiso 1 1 calc R . .
H12B H 0.5188 0.6912 -0.1050 0.026 Uiso 1 1 calc R . .
C13 C 0.54233(3) 0.8167(2) 0.06925(18) 0.0226(4) Uani 1 1 d . . .
H13A H 0.5376 0.9013 0.1381 0.027 Uiso 1 1 calc R . .
H13B H 0.5487 0.7194 0.1280 0.027 Uiso 1 1 calc R . .
C14 C 0.56816(4) 0.8739(2) -0.0063(2) 0.0264(4) Uani 1 1 d . . .
H14A H 0.5618 0.9706 -0.0658 0.032 Uiso 1 1 calc R . .
H14B H 0.5730 0.7888 -0.0743 0.032 Uiso 1 1 calc R . .
C15 C 0.59615(4) 0.9146(2) 0.1008(2) 0.0353(5) Uani 1 1 d . . .
H15A H 0.6119 0.9507 0.0457 0.053 Uiso 1 1 calc R . .
H15B H 0.6030 0.8187 0.1584 0.053 Uiso 1 1 calc R . .
H15C H 0.5916 1.0005 0.1673 0.053 Uiso 1 1 calc R . .

loop_
_atom_site_aniso_label
_atom_site_aniso_U_11
_atom_site_aniso_U_22
_atom_site_aniso_U_33
_atom_site_aniso_U_23
_atom_site_aniso_U_13
_atom_site_aniso_U_12
O1 0.0205(6) 0.0230(6) 0.0186(6) -0.0004(5) 0.0068(5) 0.0029(5)
O2 0.0221(6) 0.0226(6) 0.0199(6) -0.0042(5) 0.0041(5) -0.0037(5)
O3 0.0236(6) 0.0272(7) 0.0219(6) -0.0034(5) 0.0005(5) 0.0018(5)
O4 0.0230(6) 0.0330(7) 0.0195(6) -0.0014(5) 0.0027(5) -0.0033(5)
N1 0.0169(6) 0.0178(7) 0.0112(6) -0.0028(5) 0.0021(5) -0.0018(5)
N2 0.0153(7) 0.0180(7) 0.0113(6) -0.0011(5) 0.0018(5) -0.0012(5)
C1 0.0211(8) 0.0150(8) 0.0125(7) -0.0005(6) 0.0005(6) -0.0022(6)
C2 0.0184(8) 0.0166(8) 0.0129(7) 0.0011(6) -0.0004(6) 0.0017(6)
C3 0.0178(8) 0.0170(8) 0.0117(7) -0.0020(6) 0.0022(6) -0.0005(6)
C4 0.0145(8) 0.0221(8) 0.0157(8) -0.0023(6) 0.0029(6) -0.0015(6)
C5 0.0176(8) 0.0188(8) 0.0094(7) 0.0044(6) 0.0007(6) 0.0009(6)
C6 0.0170(8) 0.0249(9) 0.0136(8) 0.0012(6) 0.0055(6) -0.0012(7)
C7 0.0197(8) 0.0209(8) 0.0150(8) -0.0004(6) 0.0027(6) -0.0009(6)
C8 0.0184(8) 0.0234(9) 0.0174(8) -0.0004(7) 0.0042(6) -0.0020(7)
C9 0.0199(8) 0.0255(9) 0.0175(8) -0.0001(7) 0.0027(7) -0.0024(7)
C10 0.0191(8) 0.0260(9) 0.0183(8) -0.0003(7) 0.0030(7) -0.0027(7)
C11 0.0191(8) 0.0258(9) 0.0202(8) 0.0003(7) 0.0024(7) -0.0016(7)
C12 0.0208(8) 0.0251(9) 0.0190(8) 0.0008(7) 0.0028(7) -0.0017(7)
C13 0.0189(8) 0.0258(9) 0.0227(9) -0.0003(7) 0.0016(7) -0.0010(7)
C14 0.0193(9) 0.0285(10) 0.0312(10) 0.0018(8) 0.0031(7) -0.0011(7)
C15 0.0204(9) 0.0365(11) 0.0479(12) -0.0048(9) 0.0012(8) -0.0045(8)

loop_
_atom_type_symbol
_atom_type_description
_atom_type_scat_dispersion_real
_atom_type_scat_dispersion_imag
_atom_type_scat_source
C C 0.0033 0.0016 'International Tables Vol C Tables 4.2.6.8 and 6.1.1.4'
H H 0.0000 0.0000 'International Tables Vol C Tables 4.2.6.8 and 6.1.1.4'
N N 0.0061 0.0033 'International Tables Vol C Tables 4.2.6.8 and 6.1.1.4'
O O 0.0106 0.0060 'International Tables Vol C Tables 4.2.6.8 and 6.1.1.4'

loop_
_geom_angle_atom_site_label_1
_geom_angle_atom_site_label_2
_geom_angle_atom_site_label_3
_geom_angle
_geom_angle_site_symmetry_1
_geom_angle_site_symmetry_3
_geom_angle_publ_flag
H3B O3 H3C 97.5 . . ?
H4C O4 H4D 106.0 . . ?
C3 N1 C1 108.73(13) . . ?
C3 N1 C4 125.57(13) . . ?
C1 N1 C4 125.70(13) . . ?
C3 N2 C2 108.47(13) . . ?
C3 N2 C6 126.03(13) . . ?
C2 N2 C6 125.48(13) . . ?
C2 C1 N1 107.13(13) . . ?
C2 C1 H1A 126.4 . . ?
N1 C1 H1A 126.4 . . ?
C1 C2 N2 107.11(13) . . ?
C1 C2 H2A 126.4 . . ?
N2 C2 H2A 126.4 . . ?
N1 C3 N2 108.55(14) . . ?
N1 C3 H3A 125.7 . . ?
N2 C3 H3A 125.7 . . ?
N1 C4 C5 114.12(12) . . ?
N1 C4 H4A 108.7 . . ?
C5 C4 H4A 108.7 . . ?
N1 C4 H4B 108.7 . . ?
C5 C4 H4B 108.7 . . ?
H4A C4 H4B 107.6 . . ?
O2 C5 O1 126.78(14) . . ?
O2 C5 C4 119.87(13) . . ?
O1 C5 C4 113.34(13) . . ?
N2 C6 C7 111.38(12) . . ?
N2 C6 H6A 109.4 . . ?
C7 C6 H6A 109.4 . . ?
N2 C6 H6B 109.4 . . ?
C7 C6 H6B 109.4 . . ?
H6A C6 H6B 108.0 . . ?
C6 C7 C8 111.46(12) . . ?
C6 C7 H7A 109.3 . . ?
C8 C7 H7A 109.3 . . ?
C6 C7 H7B 109.3 . . ?
C8 C7 H7B 109.3 . . ?
H7A C7 H7B 108.0 . . ?
C9 C8 C7 112.75(13) . . ?
C9 C8 H8A 109.0 . . ?
C7 C8 H8A 109.0 . . ?
C9 C8 H8B 109.0 . . ?
C7 C8 H8B 109.0 . . ?
H8A C8 H8B 107.8 . . ?
C8 C9 C10 113.40(13) . . ?
C8 C9 H9A 108.9 . . ?
C10 C9 H9A 108.9 . . ?
C8 C9 H9B 108.9 . . ?
C10 C9 H9B 108.9 . . ?
H9A C9 H9B 107.7 . . ?
C11 C10 C9 113.75(13) . . ?
C11 C10 H10A 108.8 . . ?
C9 C10 H10A 108.8 . . ?
C11 C10 H10B 108.8 . . ?
C9 C10 H10B 108.8 . . ?
H10A C10 H10B 107.7 . . ?
C12 C11 C10 113.39(13) . . ?
C12 C11 H11A 108.9 . . ?
C10 C11 H11A 108.9 . . ?
C12 C11 H11B 108.9 . . ?
C10 C11 H11B 108.9 . . ?
H11A C11 H11B 107.7 . . ?
C11 C12 C13 114.05(13) . . ?
C11 C12 H12A 108.7 . . ?
C13 C12 H12A 108.7 . . ?
C11 C12 H12B 108.7 . . ?
C13 C12 H12B 108.7 . . ?
H12A C12 H12B 107.6 . . ?
C14 C13 C12 113.56(14) . . ?
C14 C13 H13A 108.9 . . ?
C12 C13 H13A 108.9 . . ?
C14 C13 H13B 108.9 . . ?
C12 C13 H13B 108.9 . . ?
H13A C13 H13B 107.7 . . ?
C13 C14 C15 113.39(15) . . ?
C13 C14 H14A 108.9 . . ?
C15 C14 H14A 108.9 . . ?
C13 C14 H14B 108.9 . . ?
C15 C14 H14B 108.9 . . ?
H14A C14 H14B 107.7 . . ?
C14 C15 H15A 109.5 . . ?
C14 C15 H15B 109.5 . . ?
H15A C15 H15B 109.5 . . ?
C14 C15 H15C 109.5 . . ?
H15A C15 H15C 109.5 . . ?
H15B C15 H15C 109.5 . . ?

loop_
_geom_bond_atom_site_label_1
_geom_bond_atom_site_label_2
_geom_bond_distance
_geom_bond_site_symmetry_2
_geom_bond_publ_flag
O1 C5 1.2566(18) . ?
O2 C5 1.2398(19) . ?
O3 H3B 0.9365 . ?
O3 H3C 0.9150 . ?
O4 H4C 0.9064 . ?
O4 H4D 0.9103 . ?
N1 C3 1.327(2) . ?
N1 C1 1.376(2) . ?
N1 C4 1.4662(19) . ?
N2 C3 1.328(2) . ?
N2 C2 1.380(2) . ?
N2 C6 1.4683(19) . ?
C1 C2 1.344(2) . ?
C1 H1A 0.9500 . ?
C2 H2A 0.9500 . ?
C3 H3A 0.9500 . ?
C4 C5 1.537(2) . ?
C4 H4A 0.9900 . ?
C4 H4B 0.9900 . ?
C6 C7 1.520(2) . ?
C6 H6A 0.9900 . ?
C6 H6B 0.9900 . ?
C7 C8 1.526(2) . ?
C7 H7A 0.9900 . ?
C7 H7B 0.9900 . ?
C8 C9 1.522(2) . ?
C8 H8A 0.9900 . ?
C8 H8B 0.9900 . ?
C9 C10 1.525(2) . ?
C9 H9A 0.9900 . ?
C9 H9B 0.9900 . ?
C10 C11 1.523(2) . ?
C10 H10A 0.9900 . ?
C10 H10B 0.9900 . ?
C11 C12 1.520(2) . ?
C11 H11A 0.9900 . ?
C11 H11B 0.9900 . ?
C12 C13 1.524(2) . ?
C12 H12A 0.9900 . ?
C12 H12B 0.9900 . ?
C13 C14 1.521(2) . ?
C13 H13A 0.9900 . ?
C13 H13B 0.9900 . ?
C14 C15 1.522(2) . ?
C14 H14A 0.9900 . ?
C14 H14B 0.9900 . ?
C15 H15A 0.9800 . ?
C15 H15B 0.9800 . ?
C15 H15C 0.9800 . ?

loop_
_cod_related_entry_id
_cod_related_entry_database
_cod_related_entry_code
1 ChemSpider 30653779
